data_4061696
_journal_name_full Organometallics
_journal_paper_doi 10.1021/om0505561
_journal_year 2005
_chemical_formula_sum 'C25 H46 P2 Pd'
_chemical_formula_weight 514.96
_space_group_IT_number 61
_symmetry_cell_setting orthorhombic
_symmetry_space_group_name_Hall '-P 2ac 2ab'
_symmetry_space_group_name_H-M 'P b c a'
_cell_angle_alpha 90.00
_cell_angle_beta 90.00
_cell_angle_gamma 90.00
_cell_formula_units_Z 8
_cell_length_a 11.156(2)
_cell_length_b 15.780(3)
_cell_length_c 30.671(6)
_cell_measurement_temperature 293(2)
_cell_volume 5399.7(19)
_diffrn_ambient_temperature 293(2)
_exptl_crystal_density_diffrn 1.267
_cod_database_code 4061696

loop_
_symmetry_equiv_pos_as_xyz
'x, y, z'
'-x+1/2, -y, z+1/2'
'-x, y+1/2, -z+1/2'
'x+1/2, -y+1/2, -z'
'-x, -y, -z'
'x-1/2, y, -z-1/2'
'x, -y-1/2, z-1/2'
'-x-1/2, y-1/2, z'

loop_
_atom_site_label
_atom_site_type_symbol
_atom_site_fract_x
_atom_site_fract_y
_atom_site_fract_z
_atom_site_U_iso_or_equiv
_atom_site_adp_type
_atom_site_occupancy
_atom_site_symmetry_multiplicity
_atom_site_calc_flag
_atom_site_refinement_flags
_atom_site_disorder_assembly
_atom_site_disorder_group
Pd1 Pd 0.587658(16) 0.351774(13) 0.120993(7) 0.04287(8) Uani 1 1 d . . .
P1 P 0.76714(6) 0.35086(4) 0.08459(2) 0.04458(16) Uani 1 1 d . . .
P2 P 0.42622(5) 0.38476(4) 0.16378(2) 0.04248(16) Uani 1 1 d . . .
C1 C 0.6690(2) 0.44715(15) 0.15704(8) 0.0404(5) Uani 1 1 d . . .
C2 C 0.7846(2) 0.47639(17) 0.14702(9) 0.0485(6) Uani 1 1 d . . .
C3 C 0.8413(3) 0.53697(17) 0.17264(10) 0.0572(7) Uani 1 1 d . . .
H3 H 0.9191 0.5537 0.1659 0.069 Uiso 1 1 calc R . .
C4 C 0.7837(3) 0.57227(19) 0.20770(10) 0.0642(8) Uani 1 1 d . . .
H4 H 0.8214 0.6135 0.2244 0.077 Uiso 1 1 calc R . .
C5 C 0.6694(3) 0.54596(17) 0.21784(9) 0.0559(7) Uani 1 1 d . . .
H5 H 0.6293 0.5704 0.2413 0.067 Uiso 1 1 calc R . .
C6 C 0.6128(2) 0.48276(16) 0.19322(8) 0.0443(6) Uani 1 1 d . . .
C7 C 0.4919(2) 0.45091(18) 0.20719(9) 0.0531(6) Uani 1 1 d . . .
H7A H 0.4395 0.4985 0.2132 0.064 Uiso 1 1 calc R . .
H7B H 0.4999 0.4178 0.2337 0.064 Uiso 1 1 calc R . .
C8 C 0.8438(3) 0.4467(2) 0.10542(12) 0.0749(10) Uani 1 1 d . . .
H8A H 0.9275 0.4340 0.1110 0.090 Uiso 1 1 calc R . .
H8B H 0.8402 0.4913 0.0837 0.090 Uiso 1 1 calc R . .
C9 C 0.5033(3) 0.2471(2) 0.08500(11) 0.0730(10) Uani 1 1 d . . .
H9A H 0.5277 0.2492 0.0550 0.109 Uiso 1 1 calc R . .
H9B H 0.4177 0.2522 0.0868 0.109 Uiso 1 1 calc R . .
H9C H 0.5277 0.1940 0.0975 0.109 Uiso 1 1 calc R . .
C10 C 0.3176(2) 0.45616(19) 0.13477(10) 0.0569(7) Uani 1 1 d . . .
C11 C 0.3869(3) 0.5364(2) 0.12280(12) 0.0763(10) Uani 1 1 d . . .
H11A H 0.4560 0.5214 0.1058 0.114 Uiso 1 1 calc R . .
H11B H 0.4120 0.5648 0.1489 0.114 Uiso 1 1 calc R . .
H11C H 0.3362 0.5733 0.1061 0.114 Uiso 1 1 calc R . .
C12 C 0.2784(3) 0.4136(3) 0.09175(12) 0.0849(11) Uani 1 1 d . . .
H12A H 0.2342 0.3629 0.0981 0.127 Uiso 1 1 calc R . .
H12B H 0.3480 0.3996 0.0748 0.127 Uiso 1 1 calc R . .
H12C H 0.2286 0.4519 0.0755 0.127 Uiso 1 1 calc R . .
C13 C 0.2073(3) 0.4817(3) 0.16162(13) 0.0861(11) Uani 1 1 d . . .
H13A H 0.1627 0.4318 0.1694 0.129 Uiso 1 1 calc R . .
H13B H 0.1575 0.5188 0.1447 0.129 Uiso 1 1 calc R . .
H13C H 0.2327 0.5103 0.1876 0.129 Uiso 1 1 calc R . .
C14 C 0.3488(3) 0.29889(18) 0.19589(10) 0.0606(8) Uani 1 1 d . . .
C15 C 0.2800(3) 0.3310(3) 0.23580(13) 0.0866(11) Uani 1 1 d . . .
H15A H 0.3328 0.3635 0.2540 0.130 Uiso 1 1 calc R . .
H15B H 0.2495 0.2836 0.2520 0.130 Uiso 1 1 calc R . .
H15C H 0.2145 0.3660 0.2265 0.130 Uiso 1 1 calc R . .
C16 C 0.4515(4) 0.2408(2) 0.21094(15) 0.0961(13) Uani 1 1 d . . .
H16A H 0.4953 0.2210 0.1860 0.144 Uiso 1 1 calc R . .
H16B H 0.4191 0.1932 0.2265 0.144 Uiso 1 1 calc R . .
H16C H 0.5044 0.2719 0.2298 0.144 Uiso 1 1 calc R . .
C17 C 0.2630(3) 0.2472(3) 0.16777(14) 0.0925(12) Uani 1 1 d . . .
H17A H 0.3043 0.2276 0.1422 0.139 Uiso 1 1 calc R . .
H17B H 0.1964 0.2820 0.1593 0.139 Uiso 1 1 calc R . .
H17C H 0.2343 0.1995 0.1841 0.139 Uiso 1 1 calc R . .
C18 C 0.8681(3) 0.2616(2) 0.09905(12) 0.0691(9) Uani 1 1 d . . .
C19 C 0.9908(3) 0.2644(2) 0.07700(13) 0.0842(11) Uani 1 1 d . . .
H19A H 1.0267 0.3189 0.0817 0.126 Uiso 1 1 calc R . .
H19B H 0.9815 0.2547 0.0463 0.126 Uiso 1 1 calc R . .
H19C H 1.0413 0.2212 0.0892 0.126 Uiso 1 1 calc R . .
C20 C 0.8857(4) 0.2702(4) 0.14997(14) 0.1153(17) Uani 1 1 d . . .
H20A H 0.9240 0.3232 0.1564 0.173 Uiso 1 1 calc R . .
H20B H 0.9347 0.2245 0.1603 0.173 Uiso 1 1 calc R . .
H20C H 0.8090 0.2682 0.1641 0.173 Uiso 1 1 calc R . .
C21 C 0.8094(4) 0.1780(3) 0.0932(2) 0.132(2) Uani 1 1 d . . .
H21A H 0.7330 0.1782 0.1076 0.198 Uiso 1 1 calc R . .
H21B H 0.8590 0.1345 0.1056 0.198 Uiso 1 1 calc R . .
H21C H 0.7983 0.1672 0.0627 0.198 Uiso 1 1 calc R . .
C22 C 0.7624(3) 0.3726(3) 0.02425(12) 0.0809(11) Uani 1 1 d . . .
C23 C 0.8785(4) 0.4091(3) 0.00527(12) 0.0972(13) Uani 1 1 d . . .
H23A H 0.9431 0.3700 0.0102 0.146 Uiso 1 1 calc R . .
H23B H 0.8963 0.4621 0.0192 0.146 Uiso 1 1 calc R . .
H23C H 0.8688 0.4180 -0.0255 0.146 Uiso 1 1 calc R . .
C24 C 0.7374(5) 0.2886(4) -0.00085(13) 0.132(2) Uani 1 1 d . . .
H24A H 0.6645 0.2637 0.0098 0.197 Uiso 1 1 calc R . .
H24B H 0.8027 0.2500 0.0036 0.197 Uiso 1 1 calc R . .
H24C H 0.7295 0.3005 -0.0314 0.197 Uiso 1 1 calc R . .
C25 C 0.6581(5) 0.4309(4) 0.01662(16) 0.160(3) Uani 1 1 d . . .
H25A H 0.5866 0.4059 0.0284 0.240 Uiso 1 1 calc R . .
H25B H 0.6480 0.4398 -0.0141 0.240 Uiso 1 1 calc R . .
H25C H 0.6729 0.4842 0.0307 0.240 Uiso 1 1 calc R . .

loop_
_atom_site_aniso_label
_atom_site_aniso_U_11
_atom_site_aniso_U_22
_atom_site_aniso_U_33
_atom_site_aniso_U_23
_atom_site_aniso_U_13
_atom_site_aniso_U_12
Pd1 0.03527(11) 0.04793(13) 0.04543(13) -0.01253(8) 0.00166(7) -0.00539(7)
P1 0.0397(3) 0.0511(4) 0.0429(4) -0.0062(3) 0.0046(3) -0.0008(3)
P2 0.0357(3) 0.0437(3) 0.0481(4) 0.0000(3) 0.0038(3) -0.0007(3)
C1 0.0426(12) 0.0342(12) 0.0444(13) -0.0021(10) -0.0040(10) -0.0026(10)
C2 0.0465(14) 0.0456(14) 0.0534(16) -0.0056(12) -0.0005(11) -0.0073(11)
C3 0.0513(16) 0.0491(16) 0.071(2) -0.0056(14) -0.0088(13) -0.0130(12)
C4 0.074(2) 0.0483(16) 0.070(2) -0.0160(15) -0.0152(16) -0.0085(14)
C5 0.0682(18) 0.0471(15) 0.0524(17) -0.0166(12) -0.0058(14) 0.0027(13)
C6 0.0493(14) 0.0377(13) 0.0458(15) -0.0016(11) -0.0043(11) 0.0037(10)
C7 0.0521(15) 0.0574(16) 0.0498(16) -0.0074(13) 0.0066(12) 0.0013(12)
C8 0.0596(19) 0.082(2) 0.083(2) -0.0269(19) 0.0227(17) -0.0220(17)
C9 0.0447(15) 0.096(2) 0.079(2) -0.0477(19) 0.0083(14) -0.0123(15)
C10 0.0433(14) 0.0576(17) 0.0699(19) 0.0084(15) 0.0012(13) 0.0013(12)
C11 0.073(2) 0.056(2) 0.099(3) 0.0261(17) 0.0002(18) 0.0038(16)
C12 0.075(2) 0.101(3) 0.079(2) 0.011(2) -0.0287(19) -0.002(2)
C13 0.0531(19) 0.094(3) 0.111(3) 0.026(2) 0.0142(18) 0.0232(18)
C14 0.0566(17) 0.0547(17) 0.071(2) 0.0116(14) 0.0093(14) -0.0047(13)
C15 0.081(3) 0.095(3) 0.083(3) 0.024(2) 0.031(2) -0.006(2)
C16 0.093(3) 0.073(2) 0.123(4) 0.046(2) 0.011(2) 0.006(2)
C17 0.081(2) 0.077(2) 0.120(3) -0.001(2) 0.014(2) -0.037(2)
C18 0.0491(16) 0.067(2) 0.091(3) 0.0093(18) 0.0097(16) 0.0090(15)
C19 0.0513(18) 0.097(3) 0.105(3) 0.002(2) 0.0172(18) 0.0197(17)
C20 0.099(3) 0.158(5) 0.088(3) 0.034(3) -0.003(2) 0.048(3)
C21 0.076(3) 0.062(2) 0.258(6) 0.022(3) 0.012(4) 0.009(2)
C22 0.069(2) 0.119(3) 0.054(2) 0.015(2) 0.0083(16) 0.011(2)
C23 0.118(3) 0.113(3) 0.061(2) 0.014(2) 0.029(2) -0.004(3)
C24 0.128(4) 0.208(6) 0.059(2) -0.041(3) 0.010(2) -0.041(4)
C25 0.112(4) 0.271(8) 0.096(4) 0.089(4) 0.017(3) 0.070(5)

loop_
_geom_bond_atom_site_label_1
_geom_bond_atom_site_label_2
_geom_bond_distance
_geom_bond_site_symmetry_2
_geom_bond_publ_flag
Pd1 C1 2.076(2) . ?
Pd1 C9 2.199(3) . ?
Pd1 P2 2.2885(7) . ?
Pd1 P1 2.2927(8) . ?
P1 C8 1.851(3) . ?
P1 C18 1.857(3) . ?
P1 C22 1.883(4) . ?
P2 C7 1.844(3) . ?
P2 C10 1.879(3) . ?
P2 C14 1.885(3) . ?
C1 C6 1.393(3) . ?
C1 C2 1.404(3) . ?
C2 C3 1.390(4) . ?
C2 C8 1.511(4) . ?
C3 C4 1.371(4) . ?
C3 H3 0.9300 . ?
C4 C5 1.377(4) . ?
C4 H4 0.9300 . ?
C5 C6 1.401(3) . ?
C5 H5 0.9300 . ?
C6 C7 1.501(4) . ?
C7 H7A 0.9700 . ?
C7 H7B 0.9700 . ?
C8 H8A 0.9700 . ?
C8 H8B 0.9700 . ?
C9 H9A 0.9600 . ?
C9 H9B 0.9600 . ?
C9 H9C 0.9600 . ?
C10 C11 1.528(4) . ?
C10 C13 1.534(4) . ?
C10 C12 1.543(5) . ?
C11 H11A 0.9600 . ?
C11 H11B 0.9600 . ?
C11 H11C 0.9600 . ?
C12 H12A 0.9600 . ?
C12 H12B 0.9600 . ?
C12 H12C 0.9600 . ?
C13 H13A 0.9600 . ?
C13 H13B 0.9600 . ?
C13 H13C 0.9600 . ?
C14 C17 1.525(5) . ?
C14 C15 1.531(4) . ?
C14 C16 1.539(5) . ?
C15 H15A 0.9600 . ?
C15 H15B 0.9600 . ?
C15 H15C 0.9600 . ?
C16 H16A 0.9600 . ?
C16 H16B 0.9600 . ?
C16 H16C 0.9600 . ?
C17 H17A 0.9600 . ?
C17 H17B 0.9600 . ?
C17 H17C 0.9600 . ?
C18 C21 1.483(5) . ?
C18 C19 1.528(4) . ?
C18 C20 1.580(6) . ?
C19 H19A 0.9600 . ?
C19 H19B 0.9600 . ?
C19 H19C 0.9600 . ?
C20 H20A 0.9600 . ?
C20 H20B 0.9600 . ?
C20 H20C 0.9600 . ?
C21 H21A 0.9600 . ?
C21 H21B 0.9600 . ?
C21 H21C 0.9600 . ?
C22 C25 1.502(6) . ?
C22 C23 1.532(5) . ?
C22 C24 1.557(6) . ?
C23 H23A 0.9600 . ?
C23 H23B 0.9600 . ?
C23 H23C 0.9600 . ?
C24 H24A 0.9600 . ?
C24 H24B 0.9600 . ?
C24 H24C 0.9600 . ?
C25 H25A 0.9600 . ?
C25 H25B 0.9600 . ?
C25 H25C 0.9600 . ?
